data_4315085
loop_
_publ_author_name
'Alexandra G. Trambitas'
'Tarun K. Panda'
'Jelena Jenter'
'Peter W. Roesky'
'Constantin Daniliuc'
'Cristian G. Hrib'
'Peter G. Jones'
'Matthias Tamm'

_publ_contact_author
;
        Peter G. Jones
        Institut f\"ur Anorganische und Analytische Chemie
        Technische Universit\"at Braunschweig
        Postfach 3329
        38023 Braunschweig
        Germany
;
_publ_contact_author_email p.jones@tu-bs.de
_publ_contact_author_fax '049 531 391-5387'
_publ_contact_author_phone '049 531 391-5382'
_publ_section_title
;
 Rare-Earth Metal Alkyl, Amido, and Cyclopentadienyl Complexes Supported
 by Imidazolin-2-iminato Ligands: Synthesis, Structural Characterization,
 and Catalytic Application
;
_journal_name_full 'Inorganic Chemistry'
_journal_page_first 2435
_journal_page_last 2446
_journal_paper_doi 10.1021/ic9024052
_journal_volume 49
_journal_year 2010
_chemical_formula_sum 'C43 H74 N3 O2 Si2 Y'
_chemical_formula_weight 810.14
_chemical_name_systematic
; 
 ? 
;
_space_group_IT_number 19
_symmetry_cell_setting orthorhombic
_symmetry_space_group_name_Hall 'P 2ac 2ab'
_symmetry_space_group_name_H-M 'P 21 21 21'
_atom_sites_solution_hydrogens geom
_atom_sites_solution_primary direct
_atom_sites_solution_secondary difmap
_audit_creation_method SHELXL-97
_cell_angle_alpha 90.00
_cell_angle_beta 90.00
_cell_angle_gamma 90.00
_cell_formula_units_Z 4
_cell_length_a 12.6293(10)
_cell_length_b 14.5373(18)
_cell_length_c 25.4917(14)
_cell_measurement_reflns_used 31205
_cell_measurement_temperature 100(2)
_cell_measurement_theta_max 30.7037
_cell_measurement_theta_min 2.6613
_cell_volume 4680.2(7)
_computing_cell_refinement
; 
CrysAlis RED, Oxford Diffraction Ltd., 
Version 1.171.32.15 (release 10-01-2008 CrysAlis171 .NET) 
(compiled Jan 10 2008,16:37:18) 
;
_computing_data_collection
; 
CrysAlis CCD, Oxford Diffraction Ltd., 
Version 1.171.32.15 (release 10-01-2008 CrysAlis171 .NET) 
(compiled Jan 10 2008,16:37:18) 
;
_computing_data_reduction
; 
CrysAlis RED, Oxford Diffraction Ltd., 
Version 1.171.32.15 (release 10-01-2008 CrysAlis171 .NET) 
(compiled Jan 10 2008,16:37:18) 
;
_computing_molecular_graphics 'Siemens XP'
_computing_publication_material SHELXL-97
_computing_structure_refinement 'SHELXL-97 (Sheldrick, 1997)'
_computing_structure_solution 'SHELXS-97 (Sheldrick, 1990)'
_diffrn_ambient_temperature 100(2)
_diffrn_detector_area_resol_mean 16.1057
_diffrn_measured_fraction_theta_full 0.979
_diffrn_measured_fraction_theta_max 0.937
_diffrn_measurement_device_type 'Oxford Diffraction Xcalibur S'
_diffrn_measurement_method \w-scan
_diffrn_radiation_monochromator graphite
_diffrn_radiation_source 'Enhance (Mo) X-ray Source'
_diffrn_radiation_type 'Mo K\a'
_diffrn_radiation_wavelength 0.71073
_diffrn_reflns_av_R_equivalents 0.0697
_diffrn_reflns_av_sigmaI/netI 0.1094
_diffrn_reflns_limit_h_max 17
_diffrn_reflns_limit_h_min -18
_diffrn_reflns_limit_k_max 19
_diffrn_reflns_limit_k_min -20
_diffrn_reflns_limit_l_max 36
_diffrn_reflns_limit_l_min -36
_diffrn_reflns_number 112767
_diffrn_reflns_theta_full 30.00
_diffrn_reflns_theta_max 30.76
_diffrn_reflns_theta_min 2.67
_exptl_absorpt_coefficient_mu 1.332
_exptl_absorpt_correction_T_max 1.00000
_exptl_absorpt_correction_T_min 0.93288
_exptl_absorpt_correction_type multi-scan
_exptl_absorpt_process_details
; 
CrysAlis RED, Oxford Diffraction Ltd., 
Version 1.171.32.15 (release 10-01-2008 CrysAlis171 .NET) 
(compiled Jan 10 2008,16:37:18) 
;
_exptl_crystal_colour colourless
_exptl_crystal_density_diffrn 1.150
_exptl_crystal_density_method 'not measured'
_exptl_crystal_description prism
_exptl_crystal_F_000 1744
_exptl_crystal_size_max 0.23
_exptl_crystal_size_mid 0.21
_exptl_crystal_size_min 0.19
_refine_diff_density_max 0.571
_refine_diff_density_min -0.423
_refine_diff_density_rms 0.055
_refine_ls_abs_structure_details 'Flack H D (1983), Acta Cryst. A39, 876-881'
_refine_ls_abs_structure_Flack -0.028(2)
_refine_ls_extinction_method none
_refine_ls_goodness_of_fit_ref 0.885
_refine_ls_hydrogen_treatment riding
_refine_ls_matrix_type full
_refine_ls_number_parameters 460
_refine_ls_number_reflns 13429
_refine_ls_number_restraints 0
_refine_ls_restrained_S_all 0.885
_refine_ls_R_factor_all 0.0598
_refine_ls_R_factor_gt 0.0316
_refine_ls_shift/su_max 0.002
_refine_ls_shift/su_mean 0.000
_refine_ls_structure_factor_coef Fsqd
_refine_ls_weighting_details 'calc w=1/[\s^2^(Fo^2^)+(0.0203P)^2^+0.0000P] where P=(Fo^2^+2Fc^2^)/3'
_refine_ls_weighting_scheme calc
_refine_ls_wR_factor_gt 0.0492
_refine_ls_wR_factor_ref 0.0513
_reflns_number_gt 9299
_reflns_number_total 13429
_reflns_threshold_expression >2sigma(I)
_cod_data_source_file ic9024052_si_002_02.cif
_cod_data_source_block altr11
_cod_database_code 4315085

loop_
_symmetry_equiv_pos_as_xyz
'x, y, z'
'-x+1/2, -y, z+1/2'
'-x, y+1/2, -z+1/2'
'x+1/2, -y+1/2, -z'

loop_
_atom_site_label
_atom_site_type_symbol
_atom_site_fract_x
_atom_site_fract_y
_atom_site_fract_z
_atom_site_U_iso_or_equiv
_atom_site_adp_type
_atom_site_occupancy
_atom_site_symmetry_multiplicity
_atom_site_calc_flag
_atom_site_refinement_flags
_atom_site_disorder_assembly
_atom_site_disorder_group
Y Y 0.761657(11) 0.399433(11) 0.162838(6) 0.01320(4) Uani 1 1 d . . .
Si1 Si 0.75064(4) 0.13380(3) 0.19050(2) 0.02401(12) Uani 1 1 d . . .
Si2 Si 0.74679(4) 0.48259(3) 0.308871(18) 0.02433(12) Uani 1 1 d . . .
O1 O 0.57578(7) 0.39933(9) 0.17339(5) 0.0207(3) Uani 1 1 d . . .
O2 O 0.94307(8) 0.36654(8) 0.17738(5) 0.0194(3) Uani 1 1 d . . .
N1 N 0.76866(11) 0.47995(9) 0.09333(5) 0.0132(3) Uani 1 1 d . . .
N2 N 0.70744(9) 0.59051(10) 0.02948(5) 0.0137(3) Uani 1 1 d . . .
N3 N 0.86531(10) 0.53326(10) 0.01741(5) 0.0132(3) Uani 1 1 d . . .
C1 C 0.77833(12) 0.52787(11) 0.05217(6) 0.0114(4) Uani 1 1 d . . .
C2 C 0.74976(14) 0.62961(11) -0.01596(6) 0.0187(4) Uani 1 1 d . . .
H2 H 0.7155 0.6728 -0.0382 0.022 Uiso 1 1 calc R . .
C3 C 0.84656(12) 0.59554(13) -0.02258(6) 0.0165(4) Uani 1 1 d . . .
H3 H 0.8944 0.6112 -0.0499 0.020 Uiso 1 1 calc R . .
C4 C 0.60335(12) 0.61213(12) 0.04820(7) 0.0135(4) Uani 1 1 d . . .
C5 C 0.59211(13) 0.67318(12) 0.09021(7) 0.0174(4) Uani 1 1 d . . .
C6 C 0.48928(14) 0.69701(13) 0.10495(8) 0.0240(5) Uani 1 1 d . . .
H6 H 0.4788 0.7380 0.1335 0.029 Uiso 1 1 calc R . .
C7 C 0.40295(14) 0.66221(13) 0.07882(8) 0.0261(5) Uani 1 1 d . . .
H7 H 0.3337 0.6799 0.0894 0.031 Uiso 1 1 calc R . .
C8 C 0.41547(13) 0.60202(14) 0.03750(7) 0.0228(4) Uani 1 1 d . . .
H8 H 0.3548 0.5787 0.0199 0.027 Uiso 1 1 calc R . .
C9 C 0.51611(12) 0.57498(12) 0.02131(7) 0.0167(4) Uani 1 1 d . . .
C10 C 0.68864(14) 0.71145(13) 0.11836(8) 0.0251(5) Uani 1 1 d . . .
H10 H 0.7426 0.6612 0.1202 0.030 Uiso 1 1 calc R . .
C11 C 0.66515(15) 0.74198(14) 0.17440(8) 0.0360(6) Uani 1 1 d . . .
H11A H 0.6336 0.6907 0.1939 0.043 Uiso 1 1 calc R . .
H11B H 0.6156 0.7938 0.1738 0.043 Uiso 1 1 calc R . .
H11C H 0.7311 0.7610 0.1915 0.043 Uiso 1 1 calc R . .
C12 C 0.73690(17) 0.78987(13) 0.08773(8) 0.0459(6) Uani 1 1 d . . .
H12A H 0.7989 0.8135 0.1066 0.055 Uiso 1 1 calc R . .
H12B H 0.6846 0.8392 0.0837 0.055 Uiso 1 1 calc R . .
H12C H 0.7586 0.7679 0.0530 0.055 Uiso 1 1 calc R . .
C13 C 0.53199(14) 0.50321(13) -0.02134(7) 0.0222(5) Uani 1 1 d . . .
H13 H 0.5984 0.5193 -0.0406 0.027 Uiso 1 1 calc R . .
C14 C 0.54799(14) 0.40884(15) 0.00330(8) 0.0292(5) Uani 1 1 d . . .
H14A H 0.5580 0.3629 -0.0244 0.035 Uiso 1 1 calc R . .
H14B H 0.4856 0.3927 0.0242 0.035 Uiso 1 1 calc R . .
H14C H 0.6106 0.4101 0.0260 0.035 Uiso 1 1 calc R . .
C15 C 0.44194(15) 0.50063(15) -0.06143(8) 0.0382(6) Uani 1 1 d . . .
H15A H 0.4328 0.5619 -0.0769 0.046 Uiso 1 1 calc R . .
H15B H 0.3762 0.4820 -0.0440 0.046 Uiso 1 1 calc R . .
H15C H 0.4591 0.4563 -0.0891 0.046 Uiso 1 1 calc R . .
C16 C 0.96734(12) 0.49156(12) 0.02534(7) 0.0157(4) Uani 1 1 d . . .
C17 C 1.03908(13) 0.53577(12) 0.05883(7) 0.0185(4) Uani 1 1 d . . .
C18 C 1.14075(13) 0.49895(14) 0.06149(8) 0.0243(5) Uani 1 1 d . . .
H18 H 1.1915 0.5270 0.0838 0.029 Uiso 1 1 calc R . .
C19 C 1.16951(14) 0.42323(14) 0.03274(8) 0.0285(5) Uani 1 1 d . . .
H19 H 1.2396 0.4000 0.0351 0.034 Uiso 1 1 calc R . .
C20 C 1.09671(13) 0.38081(13) 0.00045(8) 0.0251(5) Uani 1 1 d . . .
H20 H 1.1175 0.3284 -0.0193 0.030 Uiso 1 1 calc R . .
C21 C 0.99384(12) 0.41316(14) -0.00370(7) 0.0174(4) Uani 1 1 d . . .
C22 C 1.00833(14) 0.62106(12) 0.08924(7) 0.0215(5) Uani 1 1 d . . .
H22 H 0.9294 0.6263 0.0881 0.026 Uiso 1 1 calc R . .
C23 C 1.05395(16) 0.70586(14) 0.06265(9) 0.0385(6) Uani 1 1 d . . .
H23A H 1.0339 0.7609 0.0825 0.046 Uiso 1 1 calc R . .
H23B H 1.0261 0.7104 0.0269 0.046 Uiso 1 1 calc R . .
H23C H 1.1313 0.7010 0.0614 0.046 Uiso 1 1 calc R . .
C24 C 1.04139(16) 0.61733(15) 0.14650(8) 0.0423(6) Uani 1 1 d . . .
H24A H 1.0195 0.6741 0.1641 0.051 Uiso 1 1 calc R . .
H24B H 1.1185 0.6109 0.1488 0.051 Uiso 1 1 calc R . .
H24C H 1.0075 0.5646 0.1635 0.051 Uiso 1 1 calc R . .
C25 C 0.91060(13) 0.36696(12) -0.03785(7) 0.0200(4) Uani 1 1 d . . .
H25 H 0.8648 0.4167 -0.0527 0.024 Uiso 1 1 calc R . .
C26 C 0.83975(14) 0.30534(13) -0.00426(8) 0.0271(5) Uani 1 1 d . . .
H26A H 0.7865 0.2758 -0.0266 0.033 Uiso 1 1 calc R . .
H26B H 0.8043 0.3426 0.0225 0.033 Uiso 1 1 calc R . .
H26C H 0.8830 0.2580 0.0128 0.033 Uiso 1 1 calc R . .
C27 C 0.95598(15) 0.31327(14) -0.08397(7) 0.0290(5) Uani 1 1 d . . .
H27A H 0.8980 0.2855 -0.1041 0.035 Uiso 1 1 calc R . .
H27B H 1.0029 0.2647 -0.0709 0.035 Uiso 1 1 calc R . .
H27C H 0.9962 0.3550 -0.1067 0.035 Uiso 1 1 calc R . .
C28 C 0.74051(13) 0.23427(10) 0.14760(6) 0.0178(4) Uani 1 1 d . . .
H28A H 0.6691 0.2288 0.1319 0.021 Uiso 1 1 calc R . .
H28B H 0.7906 0.2208 0.1187 0.021 Uiso 1 1 calc R . .
C29 C 0.66852(18) 0.14473(15) 0.25150(9) 0.0461(7) Uani 1 1 d . . .
H29A H 0.6769 0.0893 0.2729 0.055 Uiso 1 1 calc R . .
H29B H 0.5939 0.1521 0.2419 0.055 Uiso 1 1 calc R . .
H29C H 0.6919 0.1985 0.2716 0.055 Uiso 1 1 calc R . .
C30 C 0.89031(14) 0.11627(15) 0.21300(8) 0.0363(5) Uani 1 1 d . . .
H30A H 0.8938 0.0622 0.2359 0.044 Uiso 1 1 calc R . .
H30B H 0.9141 0.1707 0.2324 0.044 Uiso 1 1 calc R . .
H30C H 0.9362 0.1068 0.1825 0.044 Uiso 1 1 calc R . .
C31 C 0.70948(14) 0.02183(12) 0.16012(9) 0.0420(6) Uani 1 1 d . . .
H31A H 0.7175 -0.0278 0.1859 0.050 Uiso 1 1 calc R . .
H31B H 0.7541 0.0091 0.1295 0.050 Uiso 1 1 calc R . .
H31C H 0.6353 0.0257 0.1491 0.050 Uiso 1 1 calc R . .
C32 C 0.77376(14) 0.49895(13) 0.23936(7) 0.0234(4) Uani 1 1 d . . .
H32A H 0.8478 0.5212 0.2386 0.028 Uiso 1 1 calc R . .
H32B H 0.7299 0.5529 0.2298 0.028 Uiso 1 1 calc R . .
C33 C 0.79312(14) 0.57887(16) 0.35187(8) 0.0463(7) Uani 1 1 d . . .
H33A H 0.7758 0.5649 0.3885 0.056 Uiso 1 1 calc R . .
H33B H 0.7579 0.6361 0.3414 0.056 Uiso 1 1 calc R . .
H33C H 0.8699 0.5860 0.3482 0.056 Uiso 1 1 calc R . .
C34 C 0.60162(15) 0.47110(17) 0.32079(8) 0.0535(7) Uani 1 1 d . . .
H34A H 0.5888 0.4624 0.3584 0.064 Uiso 1 1 calc R . .
H34B H 0.5744 0.4179 0.3014 0.064 Uiso 1 1 calc R . .
H34C H 0.5654 0.5269 0.3089 0.064 Uiso 1 1 calc R . .
C35 C 0.8121(2) 0.37761(17) 0.33655(10) 0.0792(9) Uani 1 1 d . . .
H35A H 0.7951 0.3723 0.3739 0.095 Uiso 1 1 calc R . .
H35B H 0.8890 0.3826 0.3322 0.095 Uiso 1 1 calc R . .
H35C H 0.7865 0.3229 0.3180 0.095 Uiso 1 1 calc R . .
C36 C 0.51329(12) 0.33033(13) 0.20059(8) 0.0195(4) Uani 1 1 d . . .
H36A H 0.5396 0.3214 0.2368 0.023 Uiso 1 1 calc R . .
H36B H 0.5163 0.2707 0.1819 0.023 Uiso 1 1 calc R . .
C37 C 0.40036(13) 0.36805(13) 0.20100(7) 0.0233(5) Uani 1 1 d . . .
H37A H 0.3479 0.3180 0.1966 0.028 Uiso 1 1 calc R . .
H37B H 0.3853 0.4013 0.2341 0.028 Uiso 1 1 calc R . .
C38 C 0.39887(12) 0.43252(12) 0.15471(7) 0.0231(5) Uani 1 1 d . . .
H38A H 0.3887 0.3988 0.1214 0.028 Uiso 1 1 calc R . .
H38B H 0.3427 0.4796 0.1584 0.028 Uiso 1 1 calc R . .
C39 C 0.50675(12) 0.47444(12) 0.15778(8) 0.0232(4) Uani 1 1 d . . .
H39A H 0.5283 0.4996 0.1233 0.028 Uiso 1 1 calc R . .
H39B H 0.5084 0.5246 0.1841 0.028 Uiso 1 1 calc R . .
C40 C 1.01111(12) 0.32533(13) 0.13778(7) 0.0220(5) Uani 1 1 d . . .
H40A H 1.0066 0.3595 0.1043 0.026 Uiso 1 1 calc R . .
H40B H 0.9917 0.2603 0.1315 0.026 Uiso 1 1 calc R . .
C41 C 1.12125(13) 0.33281(16) 0.16145(9) 0.0419(6) Uani 1 1 d . . .
H41A H 1.1683 0.2840 0.1476 0.050 Uiso 1 1 calc R . .
H41B H 1.1531 0.3936 0.1537 0.050 Uiso 1 1 calc R . .
C42 C 1.10414(16) 0.3214(2) 0.21758(10) 0.0563(8) Uani 1 1 d . . .
H42A H 1.1602 0.3528 0.2380 0.068 Uiso 1 1 calc R . .
H42B H 1.1033 0.2554 0.2272 0.068 Uiso 1 1 calc R . .
C43 C 0.99730(14) 0.36513(15) 0.22749(7) 0.0310(5) Uani 1 1 d . . .
H43A H 0.9566 0.3287 0.2534 0.037 Uiso 1 1 calc R . .
H43B H 1.0061 0.4284 0.2412 0.037 Uiso 1 1 calc R . .

loop_
_atom_site_aniso_label
_atom_site_aniso_U_11
_atom_site_aniso_U_22
_atom_site_aniso_U_33
_atom_site_aniso_U_23
_atom_site_aniso_U_13
_atom_site_aniso_U_12
Y 0.01128(8) 0.01556(8) 0.01275(8) 0.00338(8) 0.00000(8) -0.00004(8)
Si1 0.0281(3) 0.0145(2) 0.0295(3) 0.0042(2) 0.0104(3) 0.0010(3)
Si2 0.0288(3) 0.0293(3) 0.0149(3) -0.0031(2) 0.0000(3) 0.0050(3)
O1 0.0130(5) 0.0198(7) 0.0293(8) 0.0090(7) 0.0033(5) 0.0007(6)
O2 0.0137(6) 0.0232(8) 0.0211(8) 0.0003(6) -0.0035(5) 0.0019(5)
N1 0.0128(8) 0.0137(8) 0.0132(8) 0.0012(6) -0.0014(7) -0.0008(6)
N2 0.0131(7) 0.0135(8) 0.0145(8) 0.0013(7) -0.0015(6) 0.0041(6)
N3 0.0122(8) 0.0152(9) 0.0122(9) 0.0015(7) 0.0029(6) 0.0013(6)
C1 0.0101(9) 0.0111(9) 0.0131(9) -0.0037(7) -0.0010(7) -0.0033(7)
C2 0.0215(10) 0.0193(9) 0.0154(9) 0.0103(7) -0.0017(9) 0.0028(9)
C3 0.0174(9) 0.0187(10) 0.0133(10) 0.0068(9) 0.0055(7) 0.0008(9)
C4 0.0136(9) 0.0107(10) 0.0162(10) 0.0070(8) 0.0013(7) 0.0053(8)
C5 0.0186(10) 0.0115(10) 0.0222(12) 0.0034(8) 0.0036(8) 0.0013(8)
C6 0.0288(12) 0.0151(11) 0.0281(13) 0.0008(9) 0.0088(9) 0.0060(9)
C7 0.0137(10) 0.0282(13) 0.0363(14) 0.0085(10) 0.0057(9) 0.0074(9)
C8 0.0152(9) 0.0258(11) 0.0274(11) 0.0063(11) -0.0023(8) 0.0014(10)
C9 0.0176(10) 0.0170(11) 0.0154(11) 0.0067(8) 0.0011(8) 0.0004(8)
C10 0.0212(10) 0.0226(12) 0.0316(13) -0.0119(10) 0.0031(9) 0.0012(8)
C11 0.0369(12) 0.0330(13) 0.0381(16) -0.0149(11) -0.0030(11) -0.0018(10)
C12 0.0489(14) 0.0363(13) 0.0526(15) -0.0174(11) 0.0154(13) -0.0228(12)
C13 0.0192(10) 0.0255(12) 0.0217(12) -0.0034(9) -0.0027(8) -0.0034(9)
C14 0.0315(11) 0.0235(12) 0.0325(13) -0.0082(11) -0.0054(9) -0.0006(10)
C15 0.0376(13) 0.0504(16) 0.0266(13) -0.0022(11) -0.0121(10) -0.0020(11)
C16 0.0097(9) 0.0200(11) 0.0174(11) 0.0079(9) 0.0020(8) 0.0023(8)
C17 0.0170(10) 0.0158(11) 0.0227(12) 0.0075(9) 0.0038(8) -0.0070(8)
C18 0.0132(10) 0.0276(13) 0.0322(13) 0.0092(10) -0.0026(9) -0.0065(8)
C19 0.0127(9) 0.0325(14) 0.0402(14) 0.0095(10) 0.0037(9) 0.0052(9)
C20 0.0226(10) 0.0216(12) 0.0312(12) 0.0025(9) 0.0089(9) 0.0072(9)
C21 0.0161(9) 0.0192(12) 0.0170(11) 0.0067(9) 0.0047(8) 0.0037(8)
C22 0.0181(9) 0.0159(12) 0.0306(12) 0.0012(9) -0.0020(8) -0.0059(8)
C23 0.0456(14) 0.0195(13) 0.0505(17) 0.0055(11) -0.0029(12) -0.0049(10)
C24 0.0605(14) 0.0320(15) 0.0344(14) -0.0023(11) -0.0041(11) -0.0050(11)
C25 0.0198(10) 0.0201(11) 0.0200(11) -0.0031(9) 0.0004(8) 0.0077(8)
C26 0.0240(11) 0.0276(13) 0.0299(13) -0.0096(10) 0.0062(10) -0.0021(9)
C27 0.0319(12) 0.0297(13) 0.0252(13) -0.0042(10) 0.0046(9) 0.0091(10)
C28 0.0112(9) 0.0235(9) 0.0187(10) -0.0006(7) 0.0039(9) -0.0025(8)
C29 0.0641(16) 0.0336(14) 0.0407(15) 0.0190(12) 0.0211(13) 0.0134(12)
C30 0.0425(12) 0.0319(14) 0.0344(13) 0.0100(11) 0.0008(10) 0.0042(11)
C31 0.0354(12) 0.0198(11) 0.0708(17) -0.0048(13) 0.0205(12) -0.0041(8)
C32 0.0220(11) 0.0260(11) 0.0221(10) 0.0011(8) -0.0030(9) 0.0077(9)
C33 0.0284(11) 0.0768(19) 0.0337(14) -0.0279(12) 0.0065(9) -0.0108(11)
C34 0.0464(14) 0.083(2) 0.0311(15) -0.0214(13) 0.0096(11) -0.0252(14)
C35 0.139(2) 0.070(2) 0.0284(14) 0.0140(16) 0.0195(16) 0.0599(17)
C36 0.0167(10) 0.0215(11) 0.0202(12) 0.0042(9) -0.0007(8) -0.0039(8)
C37 0.0137(9) 0.0351(13) 0.0210(12) 0.0063(9) 0.0051(8) -0.0057(8)
C38 0.0145(9) 0.0285(11) 0.0263(12) -0.0022(9) -0.0029(9) 0.0033(8)
C39 0.0198(9) 0.0202(11) 0.0295(12) 0.0026(10) 0.0016(9) 0.0061(8)
C40 0.0153(10) 0.0251(12) 0.0257(12) 0.0007(9) 0.0026(8) 0.0023(8)
C41 0.0149(10) 0.0700(17) 0.0407(15) 0.0153(15) -0.0040(11) 0.0078(10)
C42 0.0270(13) 0.095(2) 0.0473(18) 0.0011(16) -0.0088(12) 0.0131(14)
C43 0.0217(10) 0.0476(15) 0.0238(12) -0.0050(11) -0.0125(9) 0.0084(10)

loop_
_atom_type_symbol
_atom_type_description
_atom_type_scat_dispersion_real
_atom_type_scat_dispersion_imag
_atom_type_scat_source
C C 0.0033 0.0016 'International Tables Vol C Tables 4.2.6.8 and 6.1.1.4'
H H 0.0000 0.0000 'International Tables Vol C Tables 4.2.6.8 and 6.1.1.4'
N N 0.0061 0.0033 'International Tables Vol C Tables 4.2.6.8 and 6.1.1.4'
Si Si 0.0817 0.0704 'International Tables Vol C Tables 4.2.6.8 and 6.1.1.4'
Y Y -2.7962 3.5667 'International Tables Vol C Tables 4.2.6.8 and 6.1.1.4'
O O 0.0106 0.0060 'International Tables Vol C Tables 4.2.6.8 and 6.1.1.4'

loop_
_geom_angle_atom_site_label_1
_geom_angle_atom_site_label_2
_geom_angle_atom_site_label_3
_geom_angle
_geom_angle_site_symmetry_1
_geom_angle_site_symmetry_3
_geom_angle_publ_flag
N1 Y O1 97.85(5) . . ?
N1 Y O2 101.61(5) . . ?
O1 Y O2 160.50(4) . . ?
N1 Y C32 109.77(5) . . ?
O1 Y C32 88.37(5) . . ?
O2 Y C32 86.20(5) . . ?
N1 Y C28 114.37(5) . . ?
O1 Y C28 84.78(5) . . ?
O2 Y C28 86.12(5) . . ?
C32 Y C28 135.84(6) . . ?
C28 Si1 C30 110.96(9) . . ?
C28 Si1 C29 112.91(8) . . ?
C30 Si1 C29 106.17(10) . . ?
C28 Si1 C31 115.26(9) . . ?
C30 Si1 C31 105.63(9) . . ?
C29 Si1 C31 105.21(10) . . ?
C32 Si2 C34 110.74(9) . . ?
C32 Si2 C33 114.46(9) . . ?
C34 Si2 C33 106.18(9) . . ?
C32 Si2 C35 113.00(10) . . ?
C34 Si2 C35 107.38(12) . . ?
C33 Si2 C35 104.53(12) . . ?
C36 O1 C39 108.89(11) . . ?
C36 O1 Y 126.49(9) . . ?
C39 O1 Y 124.37(10) . . ?
C43 O2 C40 109.06(12) . . ?
C43 O2 Y 126.69(10) . . ?
C40 O2 Y 123.07(10) . . ?
C1 N1 Y 176.85(12) . . ?
C2 N2 C1 111.23(13) . . ?
C2 N2 C4 122.54(14) . . ?
C1 N2 C4 126.21(14) . . ?
C3 N3 C1 111.42(13) . . ?
C3 N3 C16 122.17(13) . . ?
C1 N3 C16 125.79(14) . . ?
N1 C1 N2 129.65(15) . . ?
N1 C1 N3 128.70(15) . . ?
N2 C1 N3 101.64(13) . . ?
C3 C2 N2 107.79(14) . . ?
C2 C3 N3 107.90(14) . . ?
C5 C4 C9 122.55(15) . . ?
C5 C4 N2 119.16(15) . . ?
C9 C4 N2 118.18(15) . . ?
C6 C5 C4 117.27(16) . . ?
C6 C5 C10 121.90(17) . . ?
C4 C5 C10 120.83(15) . . ?
C7 C6 C5 121.10(18) . . ?
C6 C7 C8 120.87(17) . . ?
C7 C8 C9 120.68(17) . . ?
C8 C9 C4 117.53(16) . . ?
C8 C9 C13 121.74(16) . . ?
C4 C9 C13 120.61(14) . . ?
C12 C10 C5 110.85(17) . . ?
C12 C10 C11 110.07(16) . . ?
C5 C10 C11 113.12(15) . . ?
C9 C13 C14 109.93(15) . . ?
C9 C13 C15 113.37(15) . . ?
C14 C13 C15 110.62(16) . . ?
C21 C16 C17 122.77(15) . . ?
C21 C16 N3 118.90(15) . . ?
C17 C16 N3 118.13(16) . . ?
C18 C17 C16 116.71(17) . . ?
C18 C17 C22 121.78(17) . . ?
C16 C17 C22 121.48(15) . . ?
C19 C18 C17 121.78(18) . . ?
C18 C19 C20 120.08(17) . . ?
C19 C20 C21 121.24(18) . . ?
C20 C21 C16 117.40(17) . . ?
C20 C21 C25 122.81(17) . . ?
C16 C21 C25 119.79(15) . . ?
C17 C22 C24 113.11(15) . . ?
C17 C22 C23 109.80(15) . . ?
C24 C22 C23 110.68(16) . . ?
C21 C25 C27 114.07(15) . . ?
C21 C25 C26 110.05(15) . . ?
C27 C25 C26 110.63(15) . . ?
Si1 C28 Y 132.93(8) . . ?
Si2 C32 Y 133.71(10) . . ?
O1 C36 C37 105.22(14) . . ?
C38 C37 C36 103.28(14) . . ?
C39 C38 C37 101.60(14) . . ?
O1 C39 C38 104.77(13) . . ?
O2 C40 C41 103.64(15) . . ?
C42 C41 C40 104.24(16) . . ?
C41 C42 C43 104.37(18) . . ?
O2 C43 C42 106.27(16) . . ?

loop_
_geom_bond_atom_site_label_1
_geom_bond_atom_site_label_2
_geom_bond_distance
_geom_bond_site_symmetry_2
_geom_bond_publ_flag
Y N1 2.1255(13) . ?
Y O1 2.3629(10) . ?
Y O2 2.3697(10) . ?
Y C32 2.4334(17) . ?
Y C28 2.4469(15) . ?
Si1 C28 1.8290(16) . ?
Si1 C30 1.8723(19) . ?
Si1 C29 1.876(2) . ?
Si1 C31 1.8760(19) . ?
Si2 C32 1.8199(18) . ?
Si2 C34 1.8660(19) . ?
Si2 C33 1.872(2) . ?
Si2 C35 1.873(2) . ?
O1 C36 1.4525(19) . ?
O1 C39 1.4529(19) . ?
O2 C43 1.450(2) . ?
O2 C40 1.455(2) . ?
N1 C1 1.2653(19) . ?
N2 C2 1.3965(19) . ?
N2 C1 1.4018(19) . ?
N2 C4 1.4334(19) . ?
N3 C3 1.384(2) . ?
N3 C1 1.4135(19) . ?
N3 C16 1.438(2) . ?
C2 C3 1.330(2) . ?
C4 C5 1.398(2) . ?
C4 C9 1.406(2) . ?
C5 C6 1.396(2) . ?
C5 C10 1.520(2) . ?
C6 C7 1.374(3) . ?
C7 C8 1.378(3) . ?
C8 C9 1.393(2) . ?
C9 C13 1.520(2) . ?
C10 C12 1.510(2) . ?
C10 C11 1.525(3) . ?
C13 C14 1.522(3) . ?
C13 C15 1.529(2) . ?
C16 C21 1.400(3) . ?
C16 C17 1.401(2) . ?
C17 C18 1.393(2) . ?
C17 C22 1.513(2) . ?
C18 C19 1.371(3) . ?
C19 C20 1.380(3) . ?
C20 C21 1.386(2) . ?
C21 C25 1.521(2) . ?
C22 C24 1.519(2) . ?
C22 C23 1.520(2) . ?
C25 C27 1.523(2) . ?
C25 C26 1.528(2) . ?
C36 C37 1.528(2) . ?
C37 C38 1.507(2) . ?
C38 C39 1.495(2) . ?
C40 C41 1.520(2) . ?
C41 C42 1.457(3) . ?
C42 C43 1.513(3) . ?

loop_
_geom_torsion_atom_site_label_1
_geom_torsion_atom_site_label_2
_geom_torsion_atom_site_label_3
_geom_torsion_atom_site_label_4
_geom_torsion
_geom_torsion_site_symmetry_1
_geom_torsion_site_symmetry_2
_geom_torsion_site_symmetry_3
_geom_torsion_site_symmetry_4
_geom_torsion_publ_flag
N1 Y O1 C36 154.63(13) . . . . ?
O2 Y O1 C36 -21.8(2) . . . . ?
C32 Y O1 C36 -95.64(14) . . . . ?
C28 Y O1 C36 40.70(13) . . . . ?
N1 Y O1 C39 -31.86(13) . . . . ?
O2 Y O1 C39 151.68(14) . . . . ?
C32 Y O1 C39 77.87(14) . . . . ?
C28 Y O1 C39 -145.80(14) . . . . ?
N1 Y O2 C43 140.09(14) . . . . ?
O1 Y O2 C43 -43.5(2) . . . . ?
C32 Y O2 C43 30.68(14) . . . . ?
C28 Y O2 C43 -105.81(14) . . . . ?
N1 Y O2 C40 -53.69(13) . . . . ?
O1 Y O2 C40 122.73(15) . . . . ?
C32 Y O2 C40 -163.11(13) . . . . ?
C28 Y O2 C40 60.41(12) . . . . ?
O1 Y N1 C1 174(2) . . . . ?
O2 Y N1 C1 -7(2) . . . . ?
C32 Y N1 C1 83(2) . . . . ?
C28 Y N1 C1 -98(2) . . . . ?
Y N1 C1 N2 -154(2) . . . . ?
Y N1 C1 N3 25(2) . . . . ?
C2 N2 C1 N1 179.41(16) . . . . ?
C4 N2 C1 N1 -2.1(3) . . . . ?
C2 N2 C1 N3 0.47(17) . . . . ?
C4 N2 C1 N3 178.95(15) . . . . ?
C3 N3 C1 N1 -178.46(16) . . . . ?
C16 N3 C1 N1 -7.4(3) . . . . ?
C3 N3 C1 N2 0.50(17) . . . . ?
C16 N3 C1 N2 171.59(15) . . . . ?
C1 N2 C2 C3 -1.30(19) . . . . ?
C4 N2 C2 C3 -179.85(15) . . . . ?
N2 C2 C3 N3 1.55(19) . . . . ?
C1 N3 C3 C2 -1.32(19) . . . . ?
C16 N3 C3 C2 -172.78(15) . . . . ?
C2 N2 C4 C5 -102.04(19) . . . . ?
C1 N2 C4 C5 79.6(2) . . . . ?
C2 N2 C4 C9 74.2(2) . . . . ?
C1 N2 C4 C9 -104.11(19) . . . . ?
C9 C4 C5 C6 -0.2(3) . . . . ?
N2 C4 C5 C6 175.89(15) . . . . ?
C9 C4 C5 C10 179.76(16) . . . . ?
N2 C4 C5 C10 -4.2(3) . . . . ?
C4 C5 C6 C7 -0.5(3) . . . . ?
C10 C5 C6 C7 179.56(18) . . . . ?
C5 C6 C7 C8 0.6(3) . . . . ?
C6 C7 C8 C9 0.1(3) . . . . ?
C7 C8 C9 C4 -0.7(3) . . . . ?
C7 C8 C9 C13 175.26(17) . . . . ?
C5 C4 C9 C8 0.8(3) . . . . ?
N2 C4 C9 C8 -175.33(15) . . . . ?
C5 C4 C9 C13 -175.24(16) . . . . ?
N2 C4 C9 C13 8.6(2) . . . . ?
C6 C5 C10 C12 -100.1(2) . . . . ?
C4 C5 C10 C12 79.9(2) . . . . ?
C6 C5 C10 C11 24.1(3) . . . . ?
C4 C5 C10 C11 -155.87(17) . . . . ?
C8 C9 C13 C14 -95.29(19) . . . . ?
C4 C9 C13 C14 80.6(2) . . . . ?
C8 C9 C13 C15 29.1(2) . . . . ?
C4 C9 C13 C15 -155.04(16) . . . . ?
C3 N3 C16 C21 -84.3(2) . . . . ?
C1 N3 C16 C21 105.49(19) . . . . ?
C3 N3 C16 C17 90.6(2) . . . . ?
C1 N3 C16 C17 -79.5(2) . . . . ?
C21 C16 C17 C18 1.2(3) . . . . ?
N3 C16 C17 C18 -173.59(15) . . . . ?
C21 C16 C17 C22 179.32(16) . . . . ?
N3 C16 C17 C22 4.6(2) . . . . ?
C16 C17 C18 C19 0.1(3) . . . . ?
C22 C17 C18 C19 -178.05(17) . . . . ?
C17 C18 C19 C20 -0.6(3) . . . . ?
C18 C19 C20 C21 0.0(3) . . . . ?
C19 C20 C21 C16 1.2(3) . . . . ?
C19 C20 C21 C25 -178.51(17) . . . . ?
C17 C16 C21 C20 -1.8(3) . . . . ?
N3 C16 C21 C20 172.91(15) . . . . ?
C17 C16 C21 C25 177.92(16) . . . . ?
N3 C16 C21 C25 -7.4(2) . . . . ?
C18 C17 C22 C24 -48.2(2) . . . . ?
C16 C17 C22 C24 133.70(18) . . . . ?
C18 C17 C22 C23 75.9(2) . . . . ?
C16 C17 C22 C23 -102.11(19) . . . . ?
C20 C21 C25 C27 -26.2(3) . . . . ?
C16 C21 C25 C27 154.11(16) . . . . ?
C20 C21 C25 C26 98.8(2) . . . . ?
C16 C21 C25 C26 -80.9(2) . . . . ?
C30 Si1 C28 Y -67.50(13) . . . . ?
C29 Si1 C28 Y 51.55(15) . . . . ?
C31 Si1 C28 Y 172.51(9) . . . . ?
N1 Y C28 Si1 168.78(10) . . . . ?
O1 Y C28 Si1 -94.95(11) . . . . ?
O2 Y C28 Si1 67.78(11) . . . . ?
C32 Y C28 Si1 -12.72(16) . . . . ?
C34 Si2 C32 Y -70.19(15) . . . . ?
C33 Si2 C32 Y 169.83(11) . . . . ?
C35 Si2 C32 Y 50.32(17) . . . . ?
N1 Y C32 Si2 165.20(12) . . . . ?
O1 Y C32 Si2 67.44(12) . . . . ?
O2 Y C32 Si2 -93.82(12) . . . . ?
C28 Y C32 Si2 -13.35(17) . . . . ?
C39 O1 C36 C37 -0.22(19) . . . . ?
Y O1 C36 C37 174.12(10) . . . . ?
O1 C36 C37 C38 24.18(19) . . . . ?
C36 C37 C38 C39 -38.09(18) . . . . ?
C36 O1 C39 C38 -24.2(2) . . . . ?
Y O1 C39 C38 161.30(11) . . . . ?
C37 C38 C39 O1 38.55(18) . . . . ?
C43 O2 C40 C41 -20.91(19) . . . . ?
Y O2 C40 C41 170.75(11) . . . . ?
O2 C40 C41 C42 34.1(2) . . . . ?
C40 C41 C42 C43 -33.7(2) . . . . ?
C40 O2 C43 C42 0.4(2) . . . . ?
Y O2 C43 C42 168.23(14) . . . . ?
C41 C42 C43 O2 21.2(2) . . . . ?
